data_1504536
loop_
_publ_author_name
'Ie, Yutaka'
'Umemoto, Yoshikazu'
'Okabe, Makoto'
'Kusunoki, Takahiro'
'Nakayama, Ken-ichi'
'Pu, Yong-Jin'
'Kido, Junji'
'Tada, Hirokazu'
'Aso, Yoshio'

_publ_section_title
;
 Electronegative oligothiophenes based on
 difluorodioxocyclopentene-annelated thiophenes: synthesis, properties,
 and n-type FET performances.
;
_journal_issue 5
_journal_name_full 'Organic letters'
_journal_page_first 833
_journal_page_last 836
_journal_paper_doi 10.1021/ol7029678
_journal_volume 10
_journal_year 2008
_chemical_formula_moiety 'C21 H2 F6 O6 S3 '
_chemical_formula_sum 'C21 H2 F6 O6 S3'
_chemical_formula_weight 560.41
_space_group_IT_number 15
_symmetry_cell_setting monoclinic
_symmetry_Int_Tables_number 15
_symmetry_space_group_name_Hall '-C 2yc'
_symmetry_space_group_name_H-M 'C 1 2/c 1'
_cell_angle_alpha 90.0000
_cell_angle_beta 113.503(3)
_cell_angle_gamma 90.0000
_cell_formula_units_Z 12
_cell_length_a 29.607(2)
_cell_length_b 13.3040(10)
_cell_length_c 17.5390(12)
_cell_measurement_reflns_used 8419
_cell_measurement_temperature 296.1
_cell_measurement_theta_max 68.3
_cell_measurement_theta_min 3.3
_cell_volume 6335.3(8)
_computing_cell_refinement PROCESS-AUTO
_computing_data_collection PROCESS-AUTO
_computing_data_reduction CrystalStructure
_computing_publication_material 'CrystalStructure 3.8'
_computing_structure_refinement CRYSTALS
_computing_structure_solution SIR97
_diffrn_detector_area_resol_mean 10.00
_diffrn_measured_fraction_theta_full 0.989
_diffrn_measured_fraction_theta_max 0.989
_diffrn_measurement_device_type 'Rigaku RAXIS-RAPID'
_diffrn_measurement_method \w
_diffrn_radiation_type 'Cu K\a'
_diffrn_radiation_wavelength 1.54187
_diffrn_reflns_av_R_equivalents 0.105
_diffrn_reflns_limit_h_max 35
_diffrn_reflns_limit_h_min -35
_diffrn_reflns_limit_k_max 14
_diffrn_reflns_limit_k_min -15
_diffrn_reflns_limit_l_max 20
_diffrn_reflns_limit_l_min -21
_diffrn_reflns_number 34060
_diffrn_reflns_theta_full 68.25
_diffrn_reflns_theta_max 68.25
_exptl_absorpt_coefficient_mu 4.094
_exptl_absorpt_correction_T_max 0.815
_exptl_absorpt_correction_T_min 0.506
_exptl_absorpt_correction_type multi-scan
_exptl_absorpt_process_details
;
    Higashi, T. (1995). Program for Absorption Correction.
    Rigaku Corporation, Tokyo, Japan.
;
_exptl_crystal_colour red
_exptl_crystal_density_diffrn 1.763
_exptl_crystal_density_method 'not measured'
_exptl_crystal_description block
_exptl_crystal_F_000 3336.00
_exptl_crystal_size_max 0.40
_exptl_crystal_size_mid 0.30
_exptl_crystal_size_min 0.05
_refine_diff_density_max 1.13
_refine_diff_density_min -0.71
_refine_ls_extinction_method none
_refine_ls_goodness_of_fit_ref 3.953
_refine_ls_hydrogen_treatment refall
_refine_ls_number_parameters 491
_refine_ls_number_reflns 4051
_refine_ls_R_factor_gt 0.0795
_refine_ls_shift/su_max 0.0000
_refine_ls_structure_factor_coef Fsqd
_refine_ls_weighting_details 'w = 1.0'
_refine_ls_weighting_scheme unit
_refine_ls_wR_factor_ref 0.1713
_reflns_number_gt 3312
_reflns_number_total 5736
_reflns_threshold_expression F^2^>2.0\s(F^2^)
_cod_data_source_file ol7029678-file005.cif
_cod_data_source_block '_YU79292'
_cod_original_formula_sum 'C21 H2 F6 O6 S3 '
_cod_database_code 1504536

loop_
_symmetry_equiv_pos_site_id
_symmetry_equiv_pos_as_xyz
1 +X,+Y,+Z
2 -X,+Y,1/2-Z
3 -X,-Y,-Z
4 +X,-Y,1/2+Z
5 1/2+X,1/2+Y,+Z
6 1/2-X,1/2+Y,1/2-Z
7 1/2-X,1/2-Y,-Z
8 1/2+X,1/2-Y,1/2+Z

loop_
_atom_site_label
_atom_site_type_symbol
_atom_site_fract_x
_atom_site_fract_y
_atom_site_fract_z
_atom_site_U_iso_or_equiv
_atom_site_adp_type
_atom_site_occupancy
_atom_site_symmetry_multiplicity
_atom_site_calc_flag
_atom_site_refinement_flags
S(1) S 0.5000 0.6773(2) 0.7500 0.0530(7) Uani 1.00 2 d S
S(2) S 0.32542(9) 1.14624(17) 0.51924(13) 0.0648(6) Uani 1.00 1 d .
S(3) S 0.36519(8) 0.80984(16) 0.56837(13) 0.0668(6) Uani 1.00 1 d .
S(4) S 0.43725(12) 1.3496(2) 0.67928(16) 0.0903(9) Uani 1.00 1 d .
S(5) S 0.32143(13) 0.9454(2) 0.3215(2) 0.1128(11) Uani 1.00 1 d .
F(1) F 0.2340(2) 0.5555(4) 0.4457(4) 0.108(2) Uani 1.00 1 d .
F(2) F 0.2690(2) 0.5615(5) 0.3587(3) 0.121(2) Uani 1.00 1 d .
F(3) F 0.4829(2) 1.0916(4) 0.7942(4) 0.153(3) Uani 1.00 1 d .
F(6) F 0.1756(2) 0.7282(4) 0.2332(3) 0.106(2) Uani 1.00 1 d .
F(7) F 0.1549(2) 0.8308(4) 0.1286(3) 0.0944(18) Uani 1.00 1 d .
F(8) F 0.5060(2) 1.1146(6) 0.4733(4) 0.141(3) Uani 1.00 1 d .
F(9) F 0.4657(3) 1.2465(5) 0.4024(4) 0.129(3) Uani 1.00 1 d .
F(10) F 0.4486(2) 1.3809(5) 0.9678(3) 0.118(2) Uani 1.00 1 d .
F(11) F 0.3952(3) 1.4870(5) 0.9016(4) 0.131(2) Uani 1.00 1 d .
O(1) O 0.3265(2) 0.4456(5) 0.5111(5) 0.120(2) Uani 1.00 1 d .
O(2) O 0.2526(2) 0.7638(4) 0.4125(3) 0.0740(19) Uani 1.00 1 d .
O(3) O 0.4211(3) 0.9916(5) 0.6381(5) 0.141(2) Uani 1.00 1 d .
O(4) O 0.3574(5) 1.2821(11) 0.8701(7) 0.269(8) Uani 1.00 1 d .
O(5) O 0.4120(3) 1.0546(6) 0.3470(4) 0.113(3) Uani 1.00 1 d .
O(6) O 0.4906(2) 1.2596(5) 0.5841(4) 0.092(2) Uani 1.00 1 d .
O(7) O 0.1430(3) 0.9269(7) 0.2712(4) 0.118(3) Uani 1.00 1 d .
O(8) O 0.2561(3) 0.7702(6) 0.1798(6) 0.139(3) Uani 1.00 1 d .
O(9) O 0.4803(3) 1.4928(5) 0.8536(4) 0.101(2) Uani 1.00 1 d .
C(6) C 0.4128(2) 0.7282(5) 0.6271(4) 0.049(2) Uani 1.00 1 d .
C(8) C 0.4580(2) 0.7651(5) 0.6906(4) 0.047(2) Uani 1.00 1 d .
C(9) C 0.4092(3) 1.1867(6) 0.5218(4) 0.059(2) Uani 1.00 1 d .
C(10) C 0.2431(3) 1.0359(5) 0.3670(3) 0.059(2) Uani 1.00 1 d .
C(11) C 0.3821(3) 1.2064(5) 0.5668(4) 0.055(2) Uani 1.00 1 d .
C(13) C 0.3537(3) 0.6202(6) 0.5446(4) 0.059(2) Uani 1.00 1 d .
C(14) C 0.4763(2) 0.8591(5) 0.7170(4) 0.057(2) Uani 1.00 1 d .
C(15) C 0.3388(3) 1.0937(6) 0.4412(4) 0.062(2) Uani 1.00 1 d .
C(16) C 0.4015(2) 0.6273(6) 0.6067(4) 0.058(2) Uani 1.00 1 d .
C(18) C 0.3857(3) 1.1225(6) 0.4511(4) 0.064(2) Uani 1.00 1 d .
C(19) C 0.2818(3) 0.7005(7) 0.4501(4) 0.060(2) Uani 1.00 1 d .
C(20) C 0.3308(2) 0.7095(6) 0.5177(4) 0.053(2) Uani 1.00 1 d .
C(21) C 0.4483(3) 1.4331(7) 0.8366(5) 0.072(3) Uani 1.00 1 d .
C(22) C 0.2995(4) 1.0304(5) 0.3794(4) 0.075(2) Uani 1.00 1 d .
C(23) C 0.3921(3) 1.2575(5) 0.6443(4) 0.056(2) Uani 1.00 1 d .
C(25) C 0.2293(3) 0.9514(6) 0.3038(4) 0.067(2) Uani 1.00 1 d .
C(28) C 0.2748(3) 0.5857(7) 0.4358(5) 0.075(3) Uani 1.00 1 d .
C(29) C 0.4261(3) 1.3669(6) 0.7645(4) 0.062(2) Uani 1.00 1 d .
C(30) C 0.3214(3) 0.5349(7) 0.5005(5) 0.075(3) Uani 1.00 1 d .
C(31) C 0.1861(3) 0.8184(7) 0.2092(5) 0.076(2) Uani 1.00 1 d .
C(32) C 0.3902(3) 1.3072(7) 0.7677(5) 0.075(3) Uani 1.00 1 d .
C(34) C 0.4195(4) 1.4073(7) 0.8920(5) 0.079(3) Uani 1.00 1 d .
C(35) C 0.5000 1.0328(10) 0.7500 0.110(5) Uani 1.00 2 d S
C(36) C 0.2610(3) 0.9036(6) 0.2786(5) 0.071(2) Uani 1.00 1 d .
C(41) C 0.1809(4) 0.9070(8) 0.2648(5) 0.085(3) Uani 1.00 1 d .
C(42) C 0.2389(4) 0.8230(7) 0.2174(6) 0.082(3) Uani 1.00 1 d .
C(44) C 0.4189(4) 1.1061(8) 0.4069(5) 0.082(3) Uani 1.00 1 d .
C(45) C 0.4580(4) 0.9617(6) 0.6912(6) 0.094(3) Uani 1.00 1 d .
C(47) C 0.4649(4) 1.1703(9) 0.4523(6) 0.093(4) Uani 1.00 1 d .
C(50) C 0.4598(3) 1.2143(7) 0.5313(5) 0.072(3) Uani 1.00 1 d .
C(51) C 0.3681(3) 1.2359(8) 0.6992(4) 0.082(3) Uani 1.00 1 d .
C(54) C 0.3829(5) 1.3259(10) 0.8439(7) 0.119(5) Uani 1.00 1 d .
H(1) H 0.2253 1.0761 0.3904 0.060 Uiso 1.00 1 c R
H(2) H 0.4225 0.5718 0.6310 0.067 Uiso 1.00 1 c R
H(3) H 0.3437 1.1865 0.6923 0.102 Uiso 1.00 1 c R

loop_
_atom_site_aniso_label
_atom_site_aniso_U_11
_atom_site_aniso_U_22
_atom_site_aniso_U_33
_atom_site_aniso_U_12
_atom_site_aniso_U_13
_atom_site_aniso_U_23
S(1) 0.0599(16) 0.0425(13) 0.0497(14) 0.0000 0.0147(12) 0.0000
S(2) 0.0759(13) 0.0656(13) 0.0529(11) -0.0077(11) 0.0255(10) -0.0057(10)
S(3) 0.0678(13) 0.0554(11) 0.0609(12) 0.0020(10) 0.0086(10) 0.0036(10)
S(4) 0.127(2) 0.0831(17) 0.0774(16) -0.0270(16) 0.0579(16) -0.0181(13)
S(5) 0.119(2) 0.097(2) 0.111(2) -0.0035(19) 0.035(2) -0.0298(18)
F(1) 0.074(3) 0.088(4) 0.148(5) -0.021(3) 0.031(3) 0.002(3)
F(2) 0.132(5) 0.139(5) 0.067(3) -0.000(4) 0.012(3) -0.046(3)
F(3) 0.150(6) 0.073(4) 0.168(7) 0.019(4) -0.007(5) -0.050(4)
F(6) 0.131(5) 0.082(3) 0.083(3) -0.033(3) 0.020(3) 0.002(3)
F(7) 0.108(4) 0.100(4) 0.050(2) 0.006(3) 0.005(2) -0.011(2)
F(8) 0.107(5) 0.177(7) 0.148(6) 0.012(5) 0.062(4) -0.056(5)
F(9) 0.181(7) 0.143(6) 0.100(4) -0.046(5) 0.096(5) -0.007(4)
F(10) 0.127(5) 0.176(6) 0.055(3) 0.043(4) 0.040(3) 0.012(3)
F(11) 0.187(7) 0.114(5) 0.130(5) 0.059(5) 0.103(5) 0.005(4)
O(1) 0.110(5) 0.058(4) 0.149(7) -0.007(4) 0.005(5) -0.017(4)
O(2) 0.069(3) 0.089(4) 0.054(3) 0.003(3) 0.013(3) 0.017(3)
O(3) 0.135(6) 0.051(3) 0.141(6) 0.012(4) -0.048(5) 0.014(4)
O(4) 0.364(19) 0.351(19) 0.215(12) -0.247(16) 0.246(14) -0.176(12)
O(5) 0.131(6) 0.140(7) 0.093(5) -0.018(5) 0.069(5) -0.046(5)
O(6) 0.094(4) 0.114(5) 0.079(4) -0.030(4) 0.046(4) -0.023(4)
O(7) 0.117(6) 0.159(8) 0.087(5) 0.015(6) 0.051(5) -0.010(5)
O(8) 0.115(6) 0.128(7) 0.178(8) -0.003(5) 0.061(6) -0.085(6)
O(9) 0.124(6) 0.078(4) 0.105(5) -0.028(4) 0.051(4) -0.021(4)
C(6) 0.055(4) 0.049(4) 0.040(3) 0.002(3) 0.015(3) 0.002(3)
C(8) 0.061(4) 0.041(3) 0.042(3) 0.004(3) 0.022(3) 0.005(3)
C(9) 0.072(5) 0.061(4) 0.045(4) -0.003(4) 0.025(3) 0.005(3)
C(10) 0.093(6) 0.038(3) 0.019(2) -0.029(4) -0.007(3) -0.002(2)
C(11) 0.069(5) 0.053(4) 0.041(3) 0.002(3) 0.018(3) -0.001(3)
C(13) 0.069(5) 0.055(4) 0.052(4) -0.001(4) 0.024(4) -0.004(3)
C(14) 0.069(4) 0.042(4) 0.053(4) 0.003(3) 0.017(3) 0.001(3)
C(15) 0.089(6) 0.050(4) 0.049(4) 0.004(4) 0.028(4) 0.001(3)
C(16) 0.049(4) 0.069(5) 0.049(4) -0.000(3) 0.013(3) -0.002(3)
C(18) 0.087(6) 0.059(5) 0.051(4) -0.001(4) 0.034(4) 0.001(3)
C(19) 0.062(5) 0.077(5) 0.042(4) -0.008(4) 0.024(3) -0.003(4)
C(20) 0.058(4) 0.062(4) 0.040(3) -0.006(4) 0.021(3) -0.003(3)
C(21) 0.086(6) 0.065(5) 0.071(5) 0.004(5) 0.036(5) -0.003(4)
C(22) 0.141(9) 0.039(4) 0.046(4) 0.004(5) 0.038(5) 0.001(3)
C(23) 0.065(4) 0.053(4) 0.046(4) -0.002(3) 0.017(3) -0.003(3)
C(25) 0.101(7) 0.051(4) 0.045(4) -0.001(4) 0.025(4) 0.003(3)
C(28) 0.081(6) 0.078(6) 0.060(5) -0.016(5) 0.023(5) -0.020(4)
C(29) 0.086(5) 0.056(4) 0.054(4) 0.004(4) 0.038(4) -0.002(3)
C(30) 0.073(5) 0.072(6) 0.074(6) -0.003(5) 0.022(5) -0.010(5)
C(31) 0.086(6) 0.069(5) 0.056(5) -0.004(5) 0.010(4) -0.005(4)
C(32) 0.085(6) 0.091(6) 0.061(5) -0.010(5) 0.042(5) -0.013(4)
C(34) 0.107(7) 0.082(6) 0.061(5) 0.024(6) 0.047(5) -0.004(4)
C(35) 0.116(13) 0.041(7) 0.109(12) 0.0000 -0.021(10) 0.0000
C(36) 0.079(6) 0.060(5) 0.053(4) -0.007(4) 0.005(4) -0.001(4)
C(41) 0.120(9) 0.088(7) 0.050(5) 0.022(7) 0.037(5) 0.014(4)
C(42) 0.090(7) 0.064(5) 0.084(6) 0.001(5) 0.026(5) -0.013(5)
C(44) 0.102(7) 0.090(7) 0.066(5) -0.002(6) 0.043(5) -0.010(5)
C(45) 0.108(8) 0.041(4) 0.096(7) 0.002(5) 0.001(6) 0.004(4)
C(47) 0.104(8) 0.115(9) 0.086(7) -0.023(7) 0.066(6) -0.022(6)
C(50) 0.089(6) 0.079(6) 0.061(5) -0.010(5) 0.042(5) -0.006(4)
C(51) 0.072(5) 0.136(9) 0.047(4) -0.024(5) 0.033(4) -0.043(5)
C(54) 0.151(11) 0.150(11) 0.101(8) -0.068(9) 0.097(8) -0.054(8)

loop_
_atom_type_symbol
_atom_type_description
_atom_type_scat_dispersion_real
_atom_type_scat_dispersion_imag
_atom_type_scat_source
C C 0.018 0.009
;
International Tables for Crystallography
(1992, Vol. C, Tables 4.2.6.8 and 6.1.1.4)
;
H H 0.000 0.000
;
International Tables for Crystallography
(1992, Vol. C, Table 6.1.1.4)
;
O O 0.049 0.032
;
International Tables for Crystallography
(1992, Vol. C, Tables 4.2.6.8 and 6.1.1.4)
;
F F 0.073 0.053
;
International Tables for Crystallography
(1992, Vol. C, Tables 4.2.6.8 and 6.1.1.4)
;
S S 0.333 0.557
;
International Tables for Crystallography
(1992, Vol. C, Tables 4.2.6.8 and 6.1.1.4)
;

loop_
_geom_angle_atom_site_label_1
_geom_angle_atom_site_label_2
_geom_angle_atom_site_label_3
_geom_angle
_geom_angle_publ_flag
_geom_angle_site_symmetry_1
_geom_angle_site_symmetry_3
C(8) S(1) C(8) 94.5(3) yes . 2_656
C(11) S(2) C(15) 94.8(4) yes . .
C(6) S(3) C(20) 89.7(3) yes . .
C(23) S(4) C(29) 90.8(4) yes . .
C(22) S(5) C(36) 84.5(5) yes . .
S(3) C(6) C(8) 121.6(5) yes . .
S(3) C(6) C(16) 113.0(4) yes . .
C(8) C(6) C(16) 125.4(6) yes . .
S(1) C(8) C(6) 117.4(5) yes . .
S(1) C(8) C(14) 108.9(4) yes . .
C(6) C(8) C(14) 133.7(6) yes . .
C(11) C(9) C(18) 115.0(8) yes . .
C(11) C(9) C(50) 133.7(7) yes . .
C(18) C(9) C(50) 111.2(8) yes . .
C(22) C(10) C(25) 91.5(7) yes . .
S(2) C(11) C(9) 108.2(5) yes . .
S(2) C(11) C(23) 117.7(7) yes . .
C(9) C(11) C(23) 133.9(7) yes . .
C(16) C(13) C(20) 114.8(7) yes . .
C(16) C(13) C(30) 134.1(7) yes . .
C(20) C(13) C(30) 111.1(6) yes . .
C(8) C(14) C(14) 113.9(6) yes . 2_656
C(8) C(14) C(45) 134.2(6) yes . .
C(14) C(14) C(45) 111.9(6) yes 2_656 .
S(2) C(15) C(18) 109.1(5) yes . .
S(2) C(15) C(22) 116.5(8) yes . .
C(18) C(15) C(22) 134.4(9) yes . .
C(6) C(16) C(13) 109.2(6) yes . .
C(9) C(18) C(15) 112.8(9) yes . .
C(9) C(18) C(44) 110.1(8) yes . .
C(15) C(18) C(44) 137.0(7) yes . .
O(2) C(19) C(20) 130.6(8) yes . .
O(2) C(19) C(28) 125.7(6) yes . .
C(20) C(19) C(28) 103.7(6) yes . .
S(3) C(20) C(13) 113.2(5) yes . .
S(3) C(20) C(19) 132.9(6) yes . .
C(13) C(20) C(19) 113.9(7) yes . .
O(9) C(21) C(29) 131.6(11) yes . .
O(9) C(21) C(34) 124.9(9) yes . .
C(29) C(21) C(34) 103.5(8) yes . .
S(5) C(22) C(10) 123.0(5) yes . .
S(5) C(22) C(15) 114.2(8) yes . .
C(10) C(22) C(15) 122.8(8) yes . .
S(4) C(23) C(11) 120.5(7) yes . .
S(4) C(23) C(51) 114.9(6) yes . .
C(11) C(23) C(51) 124.6(7) yes . .
C(10) C(25) C(36) 124.8(8) yes . .
C(10) C(25) C(41) 125.1(10) yes . .
C(36) C(25) C(41) 110.0(8) yes . .
F(1) C(28) F(2) 107.4(7) yes . .
F(1) C(28) C(19) 109.9(8) yes . .
F(1) C(28) C(30) 111.0(8) yes . .
F(2) C(28) C(19) 111.0(8) yes . .
F(2) C(28) C(30) 110.9(8) yes . .
C(19) C(28) C(30) 106.8(6) yes . .
S(4) C(29) C(21) 132.3(8) yes . .
S(4) C(29) C(32) 113.4(6) yes . .
C(21) C(29) C(32) 114.2(9) yes . .
O(1) C(30) C(13) 131.3(7) yes . .
O(1) C(30) C(28) 124.3(8) yes . .
C(13) C(30) C(28) 104.4(7) yes . .
F(6) C(31) F(7) 106.7(6) yes . .
F(6) C(31) C(41) 112.3(9) yes . .
F(6) C(31) C(42) 111.4(8) yes . .
F(7) C(31) C(41) 111.1(7) yes . .
F(7) C(31) C(42) 110.1(9) yes . .
C(41) C(31) C(42) 105.3(8) yes . .
C(29) C(32) C(51) 116.8(9) yes . .
C(29) C(32) C(54) 110.3(9) yes . .
C(51) C(32) C(54) 132.9(10) yes . .
F(10) C(34) F(11) 104.7(8) yes . .
F(10) C(34) C(21) 112.9(8) yes . .
F(10) C(34) C(54) 113.9(9) yes . .
F(11) C(34) C(21) 111.1(8) yes . .
F(11) C(34) C(54) 109.6(9) yes . .
C(21) C(34) C(54) 104.9(9) yes . .
F(3) C(35) F(3) 108.2(10) yes . 2_656
F(3) C(35) C(45) 110.5(5) yes . .
F(3) C(35) C(45) 110.7(5) yes . 2_656
F(3) C(35) C(45) 110.7(5) yes 2_656 .
F(3) C(35) C(45) 110.5(5) yes 2_656 2_656
C(45) C(35) C(45) 106.2(9) yes . 2_656
S(5) C(36) C(25) 116.2(6) yes . .
S(5) C(36) C(42) 129.2(8) yes . .
C(25) C(36) C(42) 114.7(8) yes . .
O(7) C(41) C(25) 130.7(10) yes . .
O(7) C(41) C(31) 123.3(9) yes . .
C(25) C(41) C(31) 106.0(10) yes . .
O(8) C(42) C(31) 124.8(8) yes . .
O(8) C(42) C(36) 131.3(10) yes . .
C(31) C(42) C(36) 103.9(9) yes . .
O(5) C(44) C(18) 128.4(10) yes . .
O(5) C(44) C(47) 125.3(12) yes . .
C(18) C(44) C(47) 106.3(8) yes . .
O(3) C(45) C(14) 131.5(8) yes . .
O(3) C(45) C(35) 123.5(8) yes . .
C(14) C(45) C(35) 105.0(7) yes . .
F(8) C(47) F(9) 110.1(11) yes . .
F(8) C(47) C(44) 110.7(9) yes . .
F(8) C(47) C(50) 111.1(8) yes . .
F(9) C(47) C(44) 108.9(7) yes . .
F(9) C(47) C(50) 109.1(9) yes . .
C(44) C(47) C(50) 106.8(10) yes . .
O(6) C(50) C(9) 130.2(10) yes . .
O(6) C(50) C(47) 124.9(11) yes . .
C(9) C(50) C(47) 104.9(7) yes . .
C(23) C(51) C(32) 104.0(8) yes . .
O(4) C(54) C(32) 128.6(12) yes . .
O(4) C(54) C(34) 124.0(13) yes . .
C(32) C(54) C(34) 107.1(11) yes . .
C(22) C(10) H(1) 134.1 no . .
C(25) C(10) H(1) 134.4 no . .
C(6) C(16) H(2) 125.8 no . .
C(13) C(16) H(2) 124.9 no . .
C(23) C(51) H(3) 127.5 no . .
C(32) C(51) H(3) 128.5 no . .

loop_
_geom_bond_atom_site_label_1
_geom_bond_atom_site_label_2
_geom_bond_distance
_geom_bond_publ_flag
_geom_bond_site_symmetry_2
S(1) C(8) 1.720(6) yes .
S(1) C(8) 1.720(6) yes 2_656
S(2) C(11) 1.742(8) yes .
S(2) C(15) 1.718(10) yes .
S(3) C(6) 1.752(7) yes .
S(3) C(20) 1.698(7) yes .
S(4) C(23) 1.734(8) yes .
S(4) C(29) 1.671(10) yes .
S(5) C(22) 1.806(11) yes .
S(5) C(36) 1.732(9) yes .
F(1) C(28) 1.351(13) yes .
F(2) C(28) 1.332(11) yes .
F(3) C(35) 1.335(12) yes .
F(6) C(31) 1.349(12) yes .
F(7) C(31) 1.356(9) yes .
F(8) C(47) 1.344(15) yes .
F(9) C(47) 1.346(15) yes .
F(10) C(34) 1.312(9) yes .
F(11) C(34) 1.330(13) yes .
O(1) C(30) 1.202(12) yes .
O(2) C(19) 1.200(10) yes .
O(3) C(45) 1.188(12) yes .
O(4) C(54) 1.18(2) yes .
O(5) C(44) 1.201(13) yes .
O(6) C(50) 1.173(10) yes .
O(7) C(41) 1.201(18) yes .
O(8) C(42) 1.206(16) yes .
O(9) C(21) 1.179(12) yes .
C(6) C(8) 1.444(9) yes .
C(6) C(16) 1.395(11) yes .
C(8) C(14) 1.368(9) yes .
C(9) C(11) 1.356(14) yes .
C(9) C(18) 1.438(10) yes .
C(9) C(50) 1.487(15) yes .
C(10) C(22) 1.597(15) yes .
C(10) C(25) 1.517(10) yes .
C(11) C(23) 1.441(10) yes .
C(13) C(16) 1.402(9) yes .
C(13) C(20) 1.356(11) yes .
C(13) C(30) 1.486(12) yes .
C(14) C(14) 1.420(9) yes 2_656
C(14) C(45) 1.472(11) yes .
C(15) C(18) 1.383(14) yes .
C(15) C(22) 1.495(11) yes .
C(18) C(44) 1.490(17) yes .
C(19) C(20) 1.467(9) yes .
C(19) C(28) 1.548(13) yes .
C(21) C(29) 1.465(12) yes .
C(21) C(34) 1.566(17) yes .
C(23) C(51) 1.435(14) yes .
C(25) C(36) 1.346(15) yes .
C(25) C(41) 1.445(15) yes .
C(28) C(30) 1.549(12) yes .
C(29) C(32) 1.344(14) yes .
C(31) C(41) 1.576(15) yes .
C(31) C(42) 1.513(16) yes .
C(32) C(51) 1.464(12) yes .
C(32) C(54) 1.459(18) yes .
C(34) C(54) 1.526(16) yes .
C(35) C(45) 1.575(12) yes .
C(35) C(45) 1.575(12) yes 2_656
C(36) C(42) 1.473(12) yes .
C(44) C(47) 1.535(15) yes .
C(47) C(50) 1.565(17) yes .
C(10) H(1) 0.950 no .
C(16) H(2) 0.950 no .
C(51) H(3) 0.950 no .

loop_
_geom_contact_atom_site_label_1
_geom_contact_atom_site_label_2
_geom_contact_distance
_geom_contact_site_symmetry_2
S(1) F(9) 3.371(8) 3_676
S(1) F(9) 3.371(8) 4_575
S(1) O(9) 3.243(8) 1_545
S(1) O(9) 3.243(8) 2_646
S(2) F(1) 3.397(7) 7_566
S(2) O(3) 3.448(7) .
S(3) F(1) 3.363(6) 7_566
S(4) S(4) 3.551(4) 2_656
S(4) O(9) 3.324(9) 2_656
S(5) F(2) 3.577(6) 6_555
S(5) O(4) 3.209(15) 4_574
F(1) S(2) 3.397(7) 7_566
F(1) S(3) 3.363(6) 7_566
F(1) O(2) 3.365(9) 7_566
F(1) C(10) 3.308(9) 7_566
F(2) S(5) 3.577(6) 6_545
F(2) F(6) 3.543(8) .
F(2) F(11) 3.565(11) 4_574
F(2) O(4) 3.287(18) 4_574
F(2) C(25) 3.223(11) 6_545
F(2) C(36) 3.049(10) 6_545
F(2) C(42) 3.415(12) 6_545
F(3) O(5) 3.257(13) 4_575
F(3) O(6) 2.971(10) 2_656
F(3) C(50) 3.281(11) 2_656
F(6) F(2) 3.543(8) .
F(6) O(2) 3.097(7) .
F(6) O(5) 3.336(10) 6_545
F(6) C(15) 3.420(10) 6_545
F(6) C(18) 3.322(9) 6_545
F(6) C(22) 3.540(11) 6_545
F(6) C(44) 3.319(10) 6_545
F(7) F(9) 3.573(10) 6_545
F(7) F(11) 2.780(9) 7_576
F(7) O(1) 3.117(11) 6_555
F(7) C(9) 3.201(8) 6_545
F(7) C(11) 3.563(8) 6_545
F(7) C(15) 3.415(10) 6_545
F(7) C(18) 3.121(9) 6_545
F(8) F(8) 3.250(12) 3_676
F(8) C(14) 3.598(13) 3_676
F(8) C(45) 3.598(16) 3_676
F(9) S(1) 3.371(8) 3_676
F(9) F(7) 3.573(10) 6_555
F(9) F(10) 3.196(9) 2_656
F(9) C(8) 3.274(13) 3_676
F(9) C(14) 3.490(13) 3_676
F(10) F(9) 3.196(9) 2_656
F(10) O(6) 2.827(11) 2_656
F(10) O(9) 3.436(8) 3_687
F(10) C(13) 3.567(12) 4_575
F(10) C(16) 3.255(11) 4_575
F(10) C(50) 3.498(13) 2_656
F(11) F(2) 3.565(11) 4_575
F(11) F(7) 2.780(9) 7_576
F(11) O(1) 3.428(14) 4_575
F(11) O(7) 3.008(10) 7_576
F(11) C(13) 3.507(13) 4_575
F(11) C(30) 3.300(15) 4_575
F(11) C(31) 3.542(11) 7_576
F(11) C(41) 3.217(11) 7_576
O(1) F(7) 3.117(11) 6_545
O(1) F(11) 3.428(14) 4_574
O(1) C(10) 3.518(14) 7_566
O(1) C(11) 3.538(10) 1_545
O(1) C(23) 3.447(10) 1_545
O(2) F(1) 3.365(9) 7_566
O(2) F(6) 3.097(7) .
O(2) O(2) 3.153(9) 7_566
O(2) O(4) 3.523(19) 4_574
O(2) C(19) 3.004(12) 7_566
O(2) C(20) 3.183(12) 7_566
O(2) C(25) 3.049(10) .
O(2) C(31) 3.394(9) .
O(2) C(36) 3.084(11) .
O(2) C(41) 3.233(11) .
O(2) C(42) 3.375(13) .
O(3) S(2) 3.448(7) .
O(3) C(9) 3.232(11) .
O(3) C(11) 3.147(10) .
O(3) C(18) 3.485(11) .
O(4) S(5) 3.209(15) 4_575
O(4) F(2) 3.287(18) 4_575
O(4) O(2) 3.523(19) 4_575
O(4) O(8) 3.555(14) 4_575
O(4) C(13) 3.368(17) 4_575
O(4) C(19) 3.09(2) 4_575
O(4) C(20) 2.993(18) 4_575
O(4) C(28) 3.56(2) 4_575
O(5) F(3) 3.257(13) 4_574
O(5) F(6) 3.336(10) 6_555
O(5) C(45) 3.513(17) 4_574
O(6) F(3) 2.971(10) 2_656
O(6) F(10) 2.827(11) 2_656
O(6) O(9) 3.289(10) 2_656
O(6) C(21) 2.922(11) 2_656
O(6) C(29) 3.155(9) 2_656
O(6) C(32) 3.507(10) 2_656
O(6) C(34) 3.199(13) 2_656
O(6) C(54) 3.555(16) 2_656
O(7) F(11) 3.008(10) 7_576
O(7) O(9) 3.591(11) 7_576
O(7) C(6) 3.540(13) 7_566
O(7) C(13) 3.253(12) 7_566
O(7) C(16) 3.016(13) 7_566
O(7) C(21) 3.206(12) 7_576
O(7) C(29) 3.329(13) 7_576
O(7) C(34) 3.502(12) 7_576
O(8) O(4) 3.555(14) 4_574
O(8) C(10) 3.227(11) 6_545
O(8) C(22) 3.550(12) 6_545
O(8) C(51) 3.197(14) 4_574
O(9) S(1) 3.243(8) 1_565
O(9) S(4) 3.324(9) 2_656
O(9) F(10) 3.436(8) 3_687
O(9) O(6) 3.289(10) 2_656
O(9) O(7) 3.591(11) 7_576
C(6) O(7) 3.540(13) 7_566
C(8) F(9) 3.274(13) 3_676
C(9) F(7) 3.201(8) 6_555
C(9) O(3) 3.232(11) .
C(10) F(1) 3.308(9) 7_566
C(10) O(1) 3.518(14) 7_566
C(10) O(8) 3.227(11) 6_555
C(11) F(7) 3.563(8) 6_555
C(11) O(1) 3.538(10) 1_565
C(11) O(3) 3.147(10) .
C(13) F(10) 3.567(12) 4_574
C(13) F(11) 3.507(13) 4_574
C(13) O(4) 3.368(17) 4_574
C(13) O(7) 3.253(12) 7_566
C(14) F(8) 3.598(13) 3_676
C(14) F(9) 3.490(13) 3_676
C(15) F(6) 3.420(10) 6_555
C(15) F(7) 3.415(10) 6_555
C(16) F(10) 3.255(11) 4_574
C(16) O(7) 3.016(13) 7_566
C(18) F(6) 3.322(9) 6_555
C(18) F(7) 3.121(9) 6_555
C(18) O(3) 3.485(11) .
C(19) O(2) 3.004(12) 7_566
C(19) O(4) 3.09(2) 4_574
C(19) C(19) 3.315(14) 7_566
C(20) O(2) 3.183(12) 7_566
C(20) O(4) 2.993(18) 4_574
C(21) O(6) 2.922(11) 2_656
C(21) O(7) 3.206(12) 7_576
C(22) F(6) 3.540(11) 6_555
C(22) O(8) 3.550(12) 6_555
C(23) O(1) 3.447(10) 1_565
C(25) F(2) 3.223(11) 6_555
C(25) O(2) 3.049(10) .
C(28) O(4) 3.56(2) 4_574
C(29) O(6) 3.155(9) 2_656
C(29) O(7) 3.329(13) 7_576
C(30) F(11) 3.300(15) 4_574
C(31) F(11) 3.542(11) 7_576
C(31) O(2) 3.394(9) .
C(32) O(6) 3.507(10) 2_656
C(34) O(6) 3.199(13) 2_656
C(34) O(7) 3.502(12) 7_576
C(36) F(2) 3.049(10) 6_555
C(36) O(2) 3.084(11) .
C(41) F(11) 3.217(11) 7_576
C(41) O(2) 3.233(11) .
C(42) F(2) 3.415(12) 6_555
C(42) O(2) 3.375(13) .
C(44) F(6) 3.319(10) 6_555
C(45) F(8) 3.598(16) 3_676
C(45) O(5) 3.513(17) 4_575
C(50) F(3) 3.281(11) 2_656
C(50) F(10) 3.498(13) 2_656
C(51) O(8) 3.197(14) 4_575
C(54) O(6) 3.555(16) 2_656
S(4) H(2) 3.059 1_565
S(5) H(3) 3.135 4_574
F(1) H(1) 3.164 7_566
F(10) H(2) 3.309 4_575
O(1) H(1) 2.744 7_566
O(7) H(2) 3.058 7_566
O(8) H(1) 3.005 6_545
O(8) H(3) 2.577 4_574
O(9) H(2) 2.974 2_666
C(29) H(2) 3.568 1_565
C(30) H(1) 3.141 7_566
C(36) H(3) 3.558 4_574
C(42) H(3) 3.303 4_574
C(51) H(1) 3.593 7_576
H(1) F(1) 3.164 7_566
H(1) O(1) 2.744 7_566
H(1) O(8) 3.005 6_555
H(1) C(30) 3.141 7_566
H(1) C(51) 3.593 7_576
H(2) S(4) 3.059 1_545
H(2) F(10) 3.309 4_574
H(2) O(7) 3.058 7_566
H(2) O(9) 2.974 2_646
H(2) C(29) 3.568 1_545
H(3) S(5) 3.135 4_575
H(3) O(8) 2.577 4_575
H(3) C(36) 3.558 4_575
H(3) C(42) 3.303 4_575

loop_
_geom_torsion_atom_site_label_1
_geom_torsion_atom_site_label_2
_geom_torsion_atom_site_label_3
_geom_torsion_atom_site_label_4
_geom_torsion
_geom_torsion_site_symmetry_1
_geom_torsion_site_symmetry_3
_geom_torsion_site_symmetry_4
C(8) S(1) C(8) C(6) -179.7(6) . 2_656 2_656
C(8) S(1) C(8) C(14) -0.4(7) . 2_656 2_656
C(8) S(1) C(8) C(6) -179.7(6) 2_656 . .
C(8) S(1) C(8) C(14) -0.4(7) 2_656 . .
C(11) S(2) C(15) C(18) -0.5(6) . . .
C(11) S(2) C(15) C(22) 180.0(4) . . .
C(15) S(2) C(11) C(9) 1.1(6) . . .
C(15) S(2) C(11) C(23) -174.7(6) . . .
C(6) S(3) C(20) C(13) 1.1(8) . . .
C(6) S(3) C(20) C(19) -178.0(10) . . .
C(20) S(3) C(6) C(8) -178.6(8) . . .
C(20) S(3) C(6) C(16) 0.0(6) . . .
C(23) S(4) C(29) C(21) 178.7(8) . . .
C(23) S(4) C(29) C(32) -0.1(5) . . .
C(29) S(4) C(23) C(11) -179.6(6) . . .
C(29) S(4) C(23) C(51) -1.6(6) . . .
C(22) S(5) C(36) C(25) 2.0(7) . . .
C(22) S(5) C(36) C(42) -178.5(9) . . .
C(36) S(5) C(22) C(10) -2.6(6) . . .
C(36) S(5) C(22) C(15) 176.1(6) . . .
S(3) C(6) C(8) S(1) 174.7(5) . . .
S(3) C(6) C(8) C(14) -4.4(15) . . .
S(3) C(6) C(16) C(13) -1.1(10) . . .
C(8) C(6) C(16) C(13) 177.5(8) . . .
C(16) C(6) C(8) S(1) -3.7(12) . . .
C(16) C(6) C(8) C(14) 177.1(10) . . .
S(1) C(8) C(14) C(45) 179.8(7) . . .
S(1) C(8) C(14) C(14) 1.1(10) . . 2_656
C(6) C(8) C(14) C(45) -1(2) . . .
C(6) C(8) C(14) C(14) -179.7(7) . . 2_656
C(11) C(9) C(18) C(15) 1.1(10) . . .
C(11) C(9) C(18) C(44) -179.8(5) . . .
C(18) C(9) C(11) S(2) -1.4(8) . . .
C(18) C(9) C(11) C(23) 173.4(8) . . .
C(11) C(9) C(50) O(6) 2.7(17) . . .
C(11) C(9) C(50) C(47) -176.6(9) . . .
C(50) C(9) C(11) S(2) -178.5(8) . . .
C(50) C(9) C(11) C(23) -3.8(15) . . .
C(18) C(9) C(50) O(6) -174.5(9) . . .
C(18) C(9) C(50) C(47) 6.2(9) . . .
C(50) C(9) C(18) C(15) 178.9(7) . . .
C(50) C(9) C(18) C(44) -2.0(9) . . .
C(22) C(10) C(25) C(36) -0.5(9) . . .
C(22) C(10) C(25) C(41) 176.2(8) . . .
C(25) C(10) C(22) S(5) 2.1(7) . . .
C(25) C(10) C(22) C(15) -176.5(7) . . .
S(2) C(11) C(23) S(4) -160.0(4) . . .
S(2) C(11) C(23) C(51) 22.3(10) . . .
C(9) C(11) C(23) S(4) 25.7(12) . . .
C(9) C(11) C(23) C(51) -152.1(9) . . .
C(16) C(13) C(20) S(3) -2.0(11) . . .
C(16) C(13) C(20) C(19) 177.3(8) . . .
C(20) C(13) C(16) C(6) 2.0(12) . . .
C(16) C(13) C(30) O(1) 7(2) . . .
C(16) C(13) C(30) C(28) -176.4(11) . . .
C(30) C(13) C(16) C(6) -178.0(11) . . .
C(20) C(13) C(30) O(1) -173.1(13) . . .
C(20) C(13) C(30) C(28) 3.7(12) . . .
C(30) C(13) C(20) S(3) 177.9(7) . . .
C(30) C(13) C(20) C(19) -2.8(12) . . .
C(8) C(14) C(14) C(8) -1.5(12) . 2_656 2_656
C(8) C(14) C(14) C(45) 179.5(9) . 2_656 2_656
C(8) C(14) C(45) O(3) -0.4(19) . . .
C(8) C(14) C(45) C(35) -179.1(9) . . .
C(14) C(14) C(45) O(3) 178.3(14) 2_656 . .
C(14) C(14) C(45) C(35) -0.4(10) 2_656 . .
C(45) C(14) C(14) C(8) 179.5(9) . 2_656 2_656
C(45) C(14) C(14) C(45) 0.6(13) . 2_656 2_656
S(2) C(15) C(18) C(9) -0.2(6) . . .
S(2) C(15) C(18) C(44) -179.0(8) . . .
S(2) C(15) C(22) S(5) -160.4(4) . . .
S(2) C(15) C(22) C(10) 18.3(9) . . .
C(18) C(15) C(22) S(5) 20.2(11) . . .
C(18) C(15) C(22) C(10) -161.1(8) . . .
C(22) C(15) C(18) C(9) 179.2(8) . . .
C(22) C(15) C(18) C(44) 0.5(13) . . .
C(9) C(18) C(44) O(5) 177.7(9) . . .
C(9) C(18) C(44) C(47) -3.2(10) . . .
C(15) C(18) C(44) O(5) -3.5(18) . . .
C(15) C(18) C(44) C(47) 175.6(9) . . .
O(2) C(19) C(20) S(3) -0.4(13) . . .
O(2) C(19) C(20) C(13) -179.5(10) . . .
O(2) C(19) C(28) F(1) -57.8(12) . . .
O(2) C(19) C(28) F(2) 60.9(13) . . .
O(2) C(19) C(28) C(30) -178.2(10) . . .
C(20) C(19) C(28) F(1) 122.2(7) . . .
C(20) C(19) C(28) F(2) -119.1(8) . . .
C(20) C(19) C(28) C(30) 1.8(11) . . .
C(28) C(19) C(20) S(3) 179.6(7) . . .
C(28) C(19) C(20) C(13) 0.5(11) . . .
O(9) C(21) C(29) S(4) 0.3(12) . . .
O(9) C(21) C(29) C(32) 179.1(10) . . .
O(9) C(21) C(34) F(10) -54.8(13) . . .
O(9) C(21) C(34) F(11) 62.4(11) . . .
O(9) C(21) C(34) C(54) -179.3(9) . . .
C(29) C(21) C(34) F(10) 124.8(8) . . .
C(29) C(21) C(34) F(11) -118.0(7) . . .
C(29) C(21) C(34) C(54) 0.3(8) . . .
C(34) C(21) C(29) S(4) -179.3(7) . . .
C(34) C(21) C(29) C(32) -0.4(10) . . .
S(4) C(23) C(51) C(32) 2.7(9) . . .
C(11) C(23) C(51) C(32) -179.5(7) . . .
C(10) C(25) C(36) S(5) -1.3(11) . . .
C(10) C(25) C(36) C(42) 179.1(7) . . .
C(10) C(25) C(41) O(7) 2.2(16) . . .
C(10) C(25) C(41) C(31) -176.3(7) . . .
C(36) C(25) C(41) O(7) 179.4(11) . . .
C(36) C(25) C(41) C(31) 0.8(10) . . .
C(41) C(25) C(36) S(5) -178.4(6) . . .
C(41) C(25) C(36) C(42) 2.0(11) . . .
F(1) C(28) C(30) O(1) 54.1(15) . . .
F(1) C(28) C(30) C(13) -123.1(9) . . .
F(2) C(28) C(30) O(1) -65.2(15) . . .
F(2) C(28) C(30) C(13) 117.7(9) . . .
C(19) C(28) C(30) O(1) 173.9(11) . . .
C(19) C(28) C(30) C(13) -3.3(11) . . .
S(4) C(29) C(32) C(51) 1.8(10) . . .
S(4) C(29) C(32) C(54) 179.5(7) . . .
C(21) C(29) C(32) C(51) -177.2(7) . . .
C(21) C(29) C(32) C(54) 0.4(10) . . .
F(6) C(31) C(41) O(7) -60.4(11) . . .
F(6) C(31) C(41) C(25) 118.3(8) . . .
F(6) C(31) C(42) O(8) 62.4(13) . . .
F(6) C(31) C(42) C(36) -118.0(8) . . .
F(7) C(31) C(41) O(7) 59.0(13) . . .
F(7) C(31) C(41) C(25) -122.3(8) . . .
F(7) C(31) C(42) O(8) -55.7(13) . . .
F(7) C(31) C(42) C(36) 123.9(8) . . .
C(41) C(31) C(42) O(8) -175.6(10) . . .
C(41) C(31) C(42) C(36) 4.0(9) . . .
C(42) C(31) C(41) O(7) 178.2(9) . . .
C(42) C(31) C(41) C(25) -3.1(9) . . .
C(29) C(32) C(51) C(23) -2.8(11) . . .
C(29) C(32) C(54) O(4) -173.5(14) . . .
C(29) C(32) C(54) C(34) -0.2(9) . . .
C(51) C(32) C(54) O(4) 4(2) . . .
C(51) C(32) C(54) C(34) 177.0(9) . . .
C(54) C(32) C(51) C(23) -179.8(8) . . .
F(10) C(34) C(54) O(4) 49.8(19) . . .
F(10) C(34) C(54) C(32) -123.9(10) . . .
F(11) C(34) C(54) O(4) -67.0(16) . . .
F(11) C(34) C(54) C(32) 119.2(10) . . .
C(21) C(34) C(54) O(4) 173.7(14) . . .
C(21) C(34) C(54) C(32) -0.1(9) . . .
F(3) C(35) C(45) O(3) 61.1(15) . . .
F(3) C(35) C(45) C(14) -120.0(9) . . .
F(3) C(35) C(45) O(3) -58.7(15) . 2_656 2_656
F(3) C(35) C(45) C(14) 120.1(9) . 2_656 2_656
F(3) C(35) C(45) O(3) -58.7(15) 2_656 . .
F(3) C(35) C(45) C(14) 120.1(9) 2_656 . .
F(3) C(35) C(45) O(3) 61.1(15) 2_656 2_656 2_656
F(3) C(35) C(45) C(14) -120.0(9) 2_656 2_656 2_656
C(45) C(35) C(45) O(3) -178.7(13) . 2_656 2_656
C(45) C(35) C(45) C(14) 0.2(8) . 2_656 2_656
C(45) C(35) C(45) O(3) -178.7(13) 2_656 . .
C(45) C(35) C(45) C(14) 0.2(8) 2_656 . .
S(5) C(36) C(42) O(8) -3.9(17) . . .
S(5) C(36) C(42) C(31) 176.5(7) . . .
C(25) C(36) C(42) O(8) 175.6(11) . . .
C(25) C(36) C(42) C(31) -4.0(10) . . .
O(5) C(44) C(47) F(8) -53.0(14) . . .
O(5) C(44) C(47) F(9) 68.2(14) . . .
O(5) C(44) C(47) C(50) -174.1(9) . . .
C(18) C(44) C(47) F(8) 127.9(10) . . .
C(18) C(44) C(47) F(9) -110.9(10) . . .
C(18) C(44) C(47) C(50) 6.8(10) . . .
F(8) C(47) C(50) O(6) 52.0(15) . . .
F(8) C(47) C(50) C(9) -128.7(9) . . .
F(9) C(47) C(50) O(6) -69.6(12) . . .
F(9) C(47) C(50) C(9) 109.7(9) . . .
C(44) C(47) C(50) O(6) 172.8(9) . . .
C(44) C(47) C(50) C(9) -7.8(10) . . .
